data_7105374
loop_
_publ_author_name
'Xu, Zhen-Jiang'
'Zhu, Di'
'Zeng, Xiaofei'
'Wang, Fei'
'Tan, Bin'
'Hou, Yuxuan'
'Lv, Yunbo'
'Zhong, Guofu'

_publ_section_title
;
 Diastereoselective HOTf-catalyzed three-component one-pot 1,3-dipolar
 cycloaddition of alpha-diazo ester, nitrosobenzene and
 electron-deficient alkene.
;
_journal_issue 14
_journal_name_full 'Chemical communications (Cambridge, England)'
_journal_page_first 2504
_journal_page_last 2506
_journal_paper_doi 10.1039/b924575h
_journal_volume 46
_journal_year 2010
_chemical_formula_moiety 'C16 H19 N O7'
_chemical_formula_sum 'C16 H19 N O7'
_chemical_formula_weight 337.32
_chemical_name_systematic
;

?

;
_space_group_IT_number 61
_symmetry_cell_setting orthorhombic
_symmetry_space_group_name_Hall '-P 2ac 2ab'
_symmetry_space_group_name_H-M 'P b c a'
_atom_sites_solution_hydrogens geom
_atom_sites_solution_primary direct
_atom_sites_solution_secondary difmap
_audit_creation_method SHELXL-97
_cell_angle_alpha 90.00
_cell_angle_beta 90.00
_cell_angle_gamma 90.00
_cell_formula_units_Z 8
_cell_length_a 9.0084(2)
_cell_length_b 19.0142(5)
_cell_length_c 19.0720(5)
_cell_measurement_reflns_used 5245
_cell_measurement_temperature 173(2)
_cell_measurement_theta_max 32.37
_cell_measurement_theta_min 2.14
_cell_volume 3266.80(14)
_computing_cell_refinement 'Bruker SMART'
_computing_data_collection 'Bruker SMART'
_computing_data_reduction 'Bruker SAINT'
_computing_molecular_graphics 'Bruker SHELXTL'
_computing_publication_material 'Bruker SHELXTL'
_computing_structure_refinement 'SHELXL-97 (Sheldrick, 1997)'
_computing_structure_solution 'SHELXS-97 (Sheldrick, 1990)'
_diffrn_ambient_temperature 173(2)
_diffrn_measured_fraction_theta_full 0.994
_diffrn_measured_fraction_theta_max 0.994
_diffrn_measurement_device_type 'CCD area detector'
_diffrn_measurement_method 'phi and omega scans'
_diffrn_radiation_monochromator graphite
_diffrn_radiation_source 'fine-focus sealed tube'
_diffrn_radiation_type MoK\a
_diffrn_radiation_wavelength 0.71073
_diffrn_reflns_av_R_equivalents 0.0416
_diffrn_reflns_av_sigmaI/netI 0.0303
_diffrn_reflns_limit_h_max 13
_diffrn_reflns_limit_h_min -13
_diffrn_reflns_limit_k_max 28
_diffrn_reflns_limit_k_min -29
_diffrn_reflns_limit_l_max 29
_diffrn_reflns_limit_l_min -29
_diffrn_reflns_number 46347
_diffrn_reflns_theta_full 33.29
_diffrn_reflns_theta_max 33.29
_diffrn_reflns_theta_min 2.39
_exptl_absorpt_coefficient_mu 0.108
_exptl_absorpt_correction_T_max 0.9682
_exptl_absorpt_correction_T_min 0.9579
_exptl_absorpt_correction_type multi-scan
_exptl_absorpt_process_details sadabs
_exptl_crystal_colour colourless
_exptl_crystal_density_diffrn 1.372
_exptl_crystal_density_method 'not measured'
_exptl_crystal_description block
_exptl_crystal_F_000 1424
_exptl_crystal_size_max 0.40
_exptl_crystal_size_mid 0.32
_exptl_crystal_size_min 0.30
_refine_diff_density_max 0.362
_refine_diff_density_min -0.296
_refine_diff_density_rms 0.061
_refine_ls_extinction_method none
_refine_ls_goodness_of_fit_ref 1.030
_refine_ls_hydrogen_treatment constr
_refine_ls_matrix_type full
_refine_ls_number_parameters 220
_refine_ls_number_reflns 6257
_refine_ls_number_restraints 0
_refine_ls_restrained_S_all 1.030
_refine_ls_R_factor_all 0.0708
_refine_ls_R_factor_gt 0.0463
_refine_ls_shift/su_max 0.001
_refine_ls_shift/su_mean 0.000
_refine_ls_structure_factor_coef Fsqd
_refine_ls_weighting_details 'calc w=1/[\s^2^(Fo^2^)+(0.0680P)^2^+0.6896P] where P=(Fo^2^+2Fc^2^)/3'
_refine_ls_weighting_scheme calc
_refine_ls_wR_factor_gt 0.1189
_refine_ls_wR_factor_ref 0.1353
_reflns_number_gt 4478
_reflns_number_total 6257
_reflns_threshold_expression >2sigma(I)
_cod_data_source_file b924575h.txt
_cod_data_source_block zgf43
_cod_depositor_comments
;
The following automatic conversions were performed:
'_symmetry_cell_setting' value 'Orthorhombic' changed to 'orthorhombic'
according to '/home/saulius/struct/CIF-dictionaries/cif_core.dic'
dictionary named 'cif_core.dic' version 2.4.1 from 2010-06-29.

Automatic conversion script
Id: cif_fix_enum 1527 2010-12-29 10:47:43Z saulius 
;
_cod_original_sg_symbol_H-M Pbca
_cod_database_code 7105374

loop_
_symmetry_equiv_pos_as_xyz
'x, y, z'
'-x+1/2, -y, z+1/2'
'-x, y+1/2, -z+1/2'
'x+1/2, -y+1/2, -z'
'-x, -y, -z'
'x-1/2, y, -z-1/2'
'x, -y-1/2, z-1/2'
'-x-1/2, y-1/2, z'

loop_
_atom_site_label
_atom_site_type_symbol
_atom_site_fract_x
_atom_site_fract_y
_atom_site_fract_z
_atom_site_U_iso_or_equiv
_atom_site_adp_type
_atom_site_occupancy
_atom_site_symmetry_multiplicity
_atom_site_calc_flag
_atom_site_refinement_flags
_atom_site_disorder_assembly
_atom_site_disorder_group
C1 C 0.87692(12) 0.07815(5) 0.36372(5) 0.02111(19) Uani 1 1 d . . .
C2 C 0.80401(14) 0.09722(6) 0.30194(6) 0.0278(2) Uani 1 1 d . . .
H2 H 0.8381 0.1362 0.2753 0.033 Uiso 1 1 calc R . .
C3 C 0.68142(15) 0.05894(7) 0.27961(7) 0.0333(3) Uani 1 1 d . . .
H3 H 0.6318 0.0719 0.2376 0.040 Uiso 1 1 calc R . .
C4 C 0.63102(15) 0.00195(7) 0.31831(8) 0.0361(3) Uani 1 1 d . . .
H4 H 0.5461 -0.0236 0.3034 0.043 Uiso 1 1 calc R . .
C5 C 0.70537(15) -0.01732(6) 0.37885(7) 0.0333(3) Uani 1 1 d . . .
H5 H 0.6714 -0.0565 0.4052 0.040 Uiso 1 1 calc R . .
C6 C 0.82914(13) 0.01994(6) 0.40158(6) 0.0266(2) Uani 1 1 d . . .
H6 H 0.8807 0.0057 0.4427 0.032 Uiso 1 1 calc R . .
C7 C 1.02211(12) 0.14864(5) 0.50039(5) 0.01932(18) Uani 1 1 d . . .
H7 H 1.0927 0.1488 0.5408 0.023 Uiso 1 1 calc R . .
C8 C 0.86561(12) 0.13335(5) 0.52561(5) 0.02121(19) Uani 1 1 d . . .
C9 C 0.72093(18) 0.05685(9) 0.59444(9) 0.0474(4) Uani 1 1 d . . .
H9A H 0.6632 0.0964 0.6129 0.071 Uiso 1 1 calc R . .
H9B H 0.7330 0.0212 0.6311 0.071 Uiso 1 1 calc R . .
H9C H 0.6688 0.0362 0.5543 0.071 Uiso 1 1 calc R . .
C10 C 1.03610(11) 0.21658(5) 0.45878(5) 0.01890(18) Uani 1 1 d . . .
H10 H 1.1443 0.2281 0.4561 0.023 Uiso 1 1 calc R . .
C11 C 0.95799(12) 0.28149(5) 0.48507(5) 0.02161(19) Uani 1 1 d . . .
C12 C 0.93685(15) 0.35671(7) 0.58274(7) 0.0331(3) Uani 1 1 d . . .
H12A H 1.0075 0.3921 0.5659 0.050 Uiso 1 1 calc R . .
H12B H 0.9406 0.3546 0.6341 0.050 Uiso 1 1 calc R . .
H12C H 0.8364 0.3695 0.5678 0.050 Uiso 1 1 calc R . .
C13 C 0.98704(12) 0.19540(5) 0.38521(5) 0.02010(18) Uani 1 1 d . . .
H13 H 0.8805 0.2081 0.3777 0.024 Uiso 1 1 calc R . .
C14 C 1.08452(14) 0.23069(6) 0.32974(6) 0.0268(2) Uani 1 1 d . . .
C15 C 1.0897(2) 0.27391(8) 0.21307(6) 0.0497(4) Uani 1 1 d . . .
H15A H 1.0541 0.2563 0.1672 0.060 Uiso 1 1 calc R . .
H15B H 1.1977 0.2648 0.2161 0.060 Uiso 1 1 calc R . .
C16 C 1.0617(3) 0.34986(10) 0.21830(10) 0.0669(6) Uani 1 1 d . . .
H16A H 0.9546 0.3586 0.2160 0.100 Uiso 1 1 calc R . .
H16B H 1.1112 0.3741 0.1795 0.100 Uiso 1 1 calc R . .
H16C H 1.1006 0.3675 0.2630 0.100 Uiso 1 1 calc R . .
N1 N 1.00605(10) 0.11777(5) 0.38258(4) 0.02071(17) Uani 1 1 d . . .
O1 O 1.06537(9) 0.09621(4) 0.44975(4) 0.02187(15) Uani 1 1 d . . .
O2 O 0.75675(9) 0.16245(4) 0.50340(4) 0.02883(18) Uani 1 1 d . . .
O3 O 0.86539(10) 0.08154(5) 0.57228(5) 0.0338(2) Uani 1 1 d . . .
O4 O 0.89504(11) 0.32298(5) 0.44771(5) 0.0339(2) Uani 1 1 d . . .
O5 O 0.97541(9) 0.28857(4) 0.55395(4) 0.02515(17) Uani 1 1 d . . .
O6 O 1.20783(12) 0.25074(8) 0.33981(6) 0.0585(4) Uani 1 1 d . . .
O7 O 1.01314(13) 0.23691(6) 0.26961(4) 0.0452(3) Uani 1 1 d . . .

loop_
_atom_site_aniso_label
_atom_site_aniso_U_11
_atom_site_aniso_U_22
_atom_site_aniso_U_33
_atom_site_aniso_U_23
_atom_site_aniso_U_13
_atom_site_aniso_U_12
C1 0.0200(5) 0.0196(4) 0.0238(4) -0.0035(3) 0.0015(4) 0.0005(3)
C2 0.0290(6) 0.0294(5) 0.0250(5) -0.0017(4) -0.0021(4) -0.0031(4)
C3 0.0307(6) 0.0362(6) 0.0331(6) -0.0080(4) -0.0068(5) -0.0031(5)
C4 0.0272(6) 0.0314(6) 0.0499(7) -0.0124(5) -0.0018(5) -0.0062(5)
C5 0.0323(6) 0.0205(5) 0.0471(7) -0.0031(4) 0.0048(5) -0.0048(4)
C6 0.0285(6) 0.0187(5) 0.0326(5) -0.0004(4) 0.0017(4) 0.0010(4)
C7 0.0185(5) 0.0193(4) 0.0202(4) 0.0009(3) -0.0018(3) 0.0028(3)
C8 0.0236(5) 0.0184(4) 0.0216(4) 0.0006(3) 0.0022(4) 0.0018(4)
C9 0.0427(9) 0.0445(8) 0.0548(8) 0.0173(6) 0.0205(7) -0.0047(6)
C10 0.0174(4) 0.0191(4) 0.0202(4) 0.0014(3) -0.0010(3) -0.0004(3)
C11 0.0205(5) 0.0183(4) 0.0260(5) 0.0007(3) -0.0015(4) -0.0018(3)
C12 0.0336(7) 0.0266(5) 0.0390(6) -0.0117(4) 0.0015(5) 0.0007(5)
C13 0.0213(5) 0.0190(4) 0.0200(4) 0.0022(3) -0.0011(3) -0.0005(3)
C14 0.0309(6) 0.0259(5) 0.0236(5) 0.0044(4) 0.0024(4) -0.0004(4)
C15 0.0880(13) 0.0419(8) 0.0192(5) 0.0046(5) 0.0042(6) -0.0233(8)
C16 0.0974(16) 0.0482(10) 0.0551(10) 0.0245(8) 0.0031(10) -0.0068(10)
N1 0.0222(4) 0.0204(4) 0.0195(4) 0.0009(3) -0.0011(3) 0.0007(3)
O1 0.0215(4) 0.0212(3) 0.0229(3) 0.0006(2) -0.0017(3) 0.0058(3)
O2 0.0210(4) 0.0272(4) 0.0383(4) 0.0041(3) 0.0024(3) 0.0042(3)
O3 0.0322(5) 0.0332(5) 0.0360(4) 0.0157(3) 0.0062(4) 0.0014(4)
O4 0.0421(5) 0.0235(4) 0.0362(4) 0.0019(3) -0.0097(4) 0.0082(4)
O5 0.0274(4) 0.0227(4) 0.0253(4) -0.0035(3) 0.0006(3) 0.0009(3)
O6 0.0297(6) 0.1008(10) 0.0449(6) 0.0347(6) -0.0004(4) -0.0155(6)
O7 0.0676(7) 0.0455(6) 0.0225(4) 0.0109(4) -0.0090(4) -0.0292(5)

loop_
_atom_type_symbol
_atom_type_description
_atom_type_scat_dispersion_real
_atom_type_scat_dispersion_imag
_atom_type_scat_source
C C 0.0033 0.0016 'International Tables Vol C Tables 4.2.6.8 and 6.1.1.4'
H H 0.0000 0.0000 'International Tables Vol C Tables 4.2.6.8 and 6.1.1.4'
N N 0.0061 0.0033 'International Tables Vol C Tables 4.2.6.8 and 6.1.1.4'
O O 0.0106 0.0060 'International Tables Vol C Tables 4.2.6.8 and 6.1.1.4'

loop_
_geom_angle_atom_site_label_1
_geom_angle_atom_site_label_2
_geom_angle_atom_site_label_3
_geom_angle
_geom_angle_site_symmetry_1
_geom_angle_site_symmetry_3
_geom_angle_publ_flag
C6 C1 C2 119.95(10) . . ?
C6 C1 N1 122.69(10) . . ?
C2 C1 N1 117.22(9) . . ?
C3 C2 C1 119.77(11) . . ?
C4 C3 C2 120.40(12) . . ?
C5 C4 C3 119.48(11) . . ?
C4 C5 C6 120.88(12) . . ?
C1 C6 C5 119.48(11) . . ?
O1 C7 C8 109.33(8) . . ?
O1 C7 C10 102.43(7) . . ?
C8 C7 C10 113.88(8) . . ?
O2 C8 O3 125.18(10) . . ?
O2 C8 C7 123.88(9) . . ?
O3 C8 C7 110.85(9) . . ?
C11 C10 C7 118.90(8) . . ?
C11 C10 C13 112.78(8) . . ?
C7 C10 C13 103.39(8) . . ?
O4 C11 O5 124.99(10) . . ?
O4 C11 C10 124.01(9) . . ?
O5 C11 C10 110.89(8) . . ?
N1 C13 C10 105.06(8) . . ?
N1 C13 C14 110.25(9) . . ?
C10 C13 C14 110.74(9) . . ?
O6 C14 O7 124.49(11) . . ?
O6 C14 C13 124.38(10) . . ?
O7 C14 C13 111.12(10) . . ?
O7 C15 C16 110.00(15) . . ?
C1 N1 O1 111.92(8) . . ?
C1 N1 C13 115.92(8) . . ?
O1 N1 C13 107.09(7) . . ?
C7 O1 N1 107.30(7) . . ?
C8 O3 C9 115.98(10) . . ?
C11 O5 C12 115.88(9) . . ?
C14 O7 C15 117.03(12) . . ?

loop_
_geom_bond_atom_site_label_1
_geom_bond_atom_site_label_2
_geom_bond_distance
_geom_bond_site_symmetry_2
_geom_bond_publ_flag
C1 C6 1.3900(15) . ?
C1 C2 1.3968(16) . ?
C1 N1 1.4317(14) . ?
C2 C3 1.3895(17) . ?
C3 C4 1.388(2) . ?
C4 C5 1.384(2) . ?
C5 C6 1.3903(17) . ?
C7 O1 1.4416(12) . ?
C7 C8 1.5177(15) . ?
C7 C10 1.5213(14) . ?
C8 O2 1.2030(13) . ?
C8 O3 1.3277(13) . ?
C9 O3 1.4465(17) . ?
C10 C11 1.5065(14) . ?
C10 C13 1.5253(14) . ?
C11 O4 1.2048(13) . ?
C11 O5 1.3298(12) . ?
C12 O5 1.4495(14) . ?
C13 N1 1.4868(14) . ?
C13 C14 1.5299(15) . ?
C14 O6 1.1900(16) . ?
C14 O7 1.3200(14) . ?
C15 O7 1.4608(16) . ?
C15 C16 1.469(3) . ?
N1 O1 1.4473(11) . ?
